data_7214863
loop_
_publ_author_name
'Wales, Craig'
'Thomas, Lynne H.'
'Wilson, Chick C.'

_publ_section_title
;
 Tautomerisation and polymorphism in molecular complexes of piroxicam with
 mono-substituted benzoic acids
;
_journal_issue 21
_journal_name_full CrystEngComm
_journal_page_first 7264
_journal_paper_doi 10.1039/c2ce26069g
_journal_volume 14
_journal_year 2012
_chemical_formula_moiety 'C15 H13 N3 O4 S, C7 H5 F O2'
_chemical_formula_sum 'C22 H18 F N3 O6 S'
_chemical_formula_weight 471.45
_chemical_name_systematic
;
?
;
_space_group_IT_number 14
_symmetry_cell_setting monoclinic
_symmetry_space_group_name_Hall '-P 2ybc'
_symmetry_space_group_name_H-M 'P 1 21/c 1'
_atom_sites_solution_hydrogens mixed
_atom_sites_solution_primary direct
_atom_sites_solution_secondary difmap
_audit_creation_method SHELXL-97
_cell_angle_alpha 90.00
_cell_angle_beta 100.053(13)
_cell_angle_gamma 90.00
_cell_formula_units_Z 4
_cell_length_a 10.415(11)
_cell_length_b 21.17(2)
_cell_length_c 9.557(10)
_cell_measurement_reflns_used 3872
_cell_measurement_temperature 100(2)
_cell_measurement_theta_max 26.7
_cell_measurement_theta_min 1.9
_cell_volume 2075(4)
_computing_cell_refinement 'CrystalClear-SM Expert 2.0 r5 (Rigaku, 2010)'
_computing_data_collection 'CrystalClear-SM Expert 2.0 r5 (Rigaku, 2010)'
_computing_data_reduction 'CrystalClear-SM Expert 2.0 r5 (Rigaku, 2010)'
_computing_structure_refinement 'SHELXL-97 (Sheldrick, 2008)'
_computing_structure_solution 'SHELXS-97 (Sheldrick, 2008)'
_diffrn_ambient_temperature 100(2)
_diffrn_measured_fraction_theta_full 0.999
_diffrn_measured_fraction_theta_max 0.997
_diffrn_measurement_device_type 'Rigaku Saturn CCD'
_diffrn_measurement_method 'profile data from \w-scans'
_diffrn_radiation_monochromator 'silicon 111'
_diffrn_radiation_source synchrotron
_diffrn_radiation_type synchrotron
_diffrn_radiation_wavelength 0.68890
_diffrn_reflns_av_R_equivalents 0.0934
_diffrn_reflns_av_sigmaI/netI 0.0841
_diffrn_reflns_limit_h_max 13
_diffrn_reflns_limit_h_min -13
_diffrn_reflns_limit_k_max 27
_diffrn_reflns_limit_k_min -27
_diffrn_reflns_limit_l_max 12
_diffrn_reflns_limit_l_min -12
_diffrn_reflns_number 18646
_diffrn_reflns_theta_full 25.00
_diffrn_reflns_theta_max 26.67
_diffrn_reflns_theta_min 1.86
_exptl_absorpt_coefficient_mu 0.212
_exptl_absorpt_correction_T_max 1.0000
_exptl_absorpt_correction_T_min 0.7083
_exptl_absorpt_correction_type multi-scan
_exptl_absorpt_process_details 'ABSCOR, Rigaku 1995'
_exptl_crystal_colour yellow
_exptl_crystal_density_diffrn 1.509
_exptl_crystal_density_method 'not measured'
_exptl_crystal_description needle
_exptl_crystal_F_000 976
_refine_diff_density_max 1.224
_refine_diff_density_min -0.811
_refine_diff_density_rms 0.104
_refine_ls_extinction_method none
_refine_ls_goodness_of_fit_ref 1.044
_refine_ls_hydrogen_treatment mixed
_refine_ls_matrix_type full
_refine_ls_number_parameters 308
_refine_ls_number_reflns 4796
_refine_ls_number_restraints 0
_refine_ls_restrained_S_all 1.044
_refine_ls_R_factor_all 0.1437
_refine_ls_R_factor_gt 0.0952
_refine_ls_shift/su_max 0.000
_refine_ls_shift/su_mean 0.000
_refine_ls_structure_factor_coef Fsqd
_refine_ls_weighting_details 'calc w=1/[\s^2^(Fo^2^)+(0.1696P)^2^+0.0000P] where P=(Fo^2^+2Fc^2^)/3'
_refine_ls_weighting_scheme calc
_refine_ls_wR_factor_gt 0.2475
_refine_ls_wR_factor_ref 0.2938
_reflns_number_gt 2932
_reflns_number_total 4796
_reflns_threshold_expression >2sigma(I)
_cod_data_source_file c2ce26069g.txt
_cod_data_source_block shelxl_PXZ_3FBA
_cod_original_sg_symbol_H-M P21/c
_cod_database_code 7214863

loop_
_symmetry_equiv_pos_as_xyz
'x, y, z'
'-x, y+1/2, -z+1/2'
'-x, -y, -z'
'x, -y-1/2, z-1/2'

loop_
_atom_site_label
_atom_site_type_symbol
_atom_site_fract_x
_atom_site_fract_y
_atom_site_fract_z
_atom_site_U_iso_or_equiv
_atom_site_adp_type
_atom_site_occupancy
_atom_site_symmetry_multiplicity
_atom_site_calc_flag
_atom_site_refinement_flags
S1 S 0.18344(11) 0.66124(5) 0.72076(12) 0.0339(3) Uani 1 1 d .
O1 O 0.2803(3) 0.50183(13) 0.9878(3) 0.0375(8) Uani 1 1 d .
O2 O 0.3064(3) 0.68577(13) 0.7894(3) 0.0378(8) Uani 1 1 d .
N3 N 0.5673(4) 0.42248(15) 0.6668(4) 0.0315(8) Uani 1 1 d .
H6 H 0.546(5) 0.455(2) 0.608(5) 0.047 Uiso 1 1 d .
O3 O 0.1069(3) 0.69776(14) 0.6107(3) 0.0409(8) Uani 1 1 d .
O4 O 0.4062(3) 0.51608(13) 0.5994(3) 0.0356(7) Uani 1 1 d .
N2 N 0.4238(4) 0.46199(16) 0.8090(4) 0.0352(9) Uani 1 1 d .
H5 H 0.400(5) 0.459(2) 0.893(5) 0.042 Uiso 1 1 d .
N1 N 0.2091(4) 0.59171(15) 0.6565(4) 0.0312(8) Uani 1 1 d .
O6 O 0.7362(4) 0.54882(15) 0.7707(4) 0.0490(9) Uani 1 1 d .
H7 H 0.738(6) 0.527(3) 0.885(7) 0.074 Uiso 1 1 d .
C8 C 0.2698(4) 0.54730(17) 0.7621(4) 0.0302(9) Uani 1 1 d .
C7 C 0.2293(4) 0.54227(18) 0.8932(5) 0.0317(9) Uani 1 1 d .
C14 C 0.6622(5) 0.38215(18) 0.6382(5) 0.0353(10) Uani 1 1 d .
H14 H 0.6944 0.3859 0.5537 0.042 Uiso 1 1 calc R
C10 C 0.5168(4) 0.41954(18) 0.7868(5) 0.0306(9) Uani 1 1 d .
O5 O 0.5958(4) 0.61482(17) 0.8509(4) 0.0532(10) Uani 1 1 d .
C9 C 0.3704(4) 0.50926(18) 0.7161(5) 0.0323(10) Uani 1 1 d .
C12 C 0.6585(4) 0.33180(18) 0.8592(5) 0.0336(10) Uani 1 1 d .
H12 H 0.6898 0.3006 0.9249 0.040 Uiso 1 1 calc R
C5 C 0.1262(4) 0.58554(19) 0.9273(5) 0.0327(10) Uani 1 1 d .
C11 C 0.5633(5) 0.37257(18) 0.8865(5) 0.0350(10) Uani 1 1 d .
H11 H 0.5300 0.3691 0.9703 0.042 Uiso 1 1 calc R
C6 C 0.0605(5) 0.5709(2) 1.0390(5) 0.0387(11) Uani 1 1 d .
H4 H 0.0826 0.5345 1.0924 0.046 Uiso 1 1 calc R
F1 F 0.8479(4) 0.65288(18) 0.3433(4) 0.0720(11) Uani 1 1 d .
C4 C 0.0908(4) 0.64190(19) 0.8529(5) 0.0338(10) Uani 1 1 d .
C3 C -0.0048(5) 0.6818(2) 0.8850(6) 0.0423(11) Uani 1 1 d .
H3 H -0.0256 0.7190 0.8343 0.051 Uiso 1 1 calc R
C21 C 0.6639(5) 0.6366(2) 0.6278(5) 0.0390(11) Uani 1 1 d .
C20 C 0.7548(5) 0.6252(2) 0.5417(5) 0.0428(12) Uani 1 1 d .
H15 H 0.8149 0.5925 0.5616 0.051 Uiso 1 1 calc R
C2 C -0.0689(5) 0.6650(2) 0.9947(6) 0.0439(12) Uani 1 1 d .
H2 H -0.1341 0.6912 1.0171 0.053 Uiso 1 1 calc R
C13 C 0.7086(5) 0.33702(18) 0.7329(5) 0.0338(10) Uani 1 1 d .
H13 H 0.7734 0.3096 0.7147 0.041 Uiso 1 1 calc R
C18 C 0.6677(5) 0.7114(2) 0.3898(5) 0.0449(12) Uani 1 1 d .
H18 H 0.6705 0.7364 0.3104 0.054 Uiso 1 1 calc R
C15 C 0.1025(5) 0.5647(2) 0.5513(5) 0.0397(11) Uani 1 1 d .
H8 H 0.1364 0.5317 0.4993 0.059 Uiso 1 1 calc R
H9 H 0.0651 0.5972 0.4866 0.059 Uiso 1 1 calc R
H10 H 0.0367 0.5478 0.5995 0.059 Uiso 1 1 calc R
C22 C 0.6601(5) 0.5986(2) 0.7611(5) 0.0426(11) Uani 1 1 d .
C17 C 0.5756(5) 0.7215(2) 0.4759(5) 0.0448(12) Uani 1 1 d .
H17 H 0.5144 0.7535 0.4534 0.054 Uiso 1 1 calc R
C19 C 0.7536(5) 0.6636(2) 0.4260(6) 0.0475(13) Uani 1 1 d .
C1 C -0.0380(5) 0.6104(2) 1.0713(6) 0.0449(12) Uani 1 1 d .
H1 H -0.0825 0.5998 1.1443 0.054 Uiso 1 1 calc R
C16 C 0.5733(5) 0.6848(2) 0.5943(5) 0.0409(11) Uani 1 1 d .
H16 H 0.5113 0.6922 0.6516 0.049 Uiso 1 1 calc R

loop_
_atom_site_aniso_label
_atom_site_aniso_U_11
_atom_site_aniso_U_22
_atom_site_aniso_U_33
_atom_site_aniso_U_23
_atom_site_aniso_U_13
_atom_site_aniso_U_12
S1 0.0415(7) 0.0185(5) 0.0417(6) 0.0017(4) 0.0068(5) 0.0034(4)
O1 0.047(2) 0.0230(14) 0.0431(17) 0.0068(13) 0.0094(15) 0.0051(13)
O2 0.049(2) 0.0219(14) 0.0432(17) 0.0012(12) 0.0086(15) -0.0057(13)
N3 0.037(2) 0.0184(16) 0.0384(19) 0.0026(14) 0.0038(16) 0.0029(14)
O3 0.051(2) 0.0266(15) 0.0430(17) 0.0055(13) 0.0024(15) 0.0121(14)
O4 0.044(2) 0.0229(14) 0.0397(17) 0.0044(12) 0.0071(14) 0.0062(13)
N2 0.046(2) 0.0222(16) 0.0377(19) 0.0053(15) 0.0073(17) 0.0048(16)
N1 0.040(2) 0.0199(15) 0.0322(18) 0.0007(13) 0.0014(15) 0.0057(15)
O6 0.063(3) 0.0334(17) 0.049(2) -0.0002(15) 0.0057(18) 0.0040(17)
C8 0.037(3) 0.0166(17) 0.037(2) 0.0029(15) 0.0044(18) 0.0016(16)
C7 0.035(2) 0.0185(17) 0.043(2) 0.0020(16) 0.0088(19) -0.0019(17)
C14 0.043(3) 0.0212(19) 0.042(2) -0.0035(17) 0.008(2) 0.0024(18)
C10 0.031(2) 0.0190(18) 0.041(2) 0.0027(16) 0.0043(18) 0.0019(16)
O5 0.063(3) 0.049(2) 0.050(2) 0.0044(17) 0.0172(19) 0.0051(18)
C9 0.035(3) 0.0204(19) 0.039(2) 0.0002(16) -0.0017(19) -0.0020(17)
C12 0.040(3) 0.0201(18) 0.038(2) 0.0010(16) -0.0013(19) 0.0015(17)
C5 0.037(3) 0.0222(19) 0.039(2) -0.0050(17) 0.0088(19) -0.0010(17)
C11 0.043(3) 0.0214(19) 0.042(2) 0.0034(17) 0.010(2) 0.0003(18)
C6 0.044(3) 0.028(2) 0.044(2) -0.0014(19) 0.007(2) -0.0018(19)
F1 0.081(3) 0.089(3) 0.055(2) 0.0061(18) 0.0361(18) 0.014(2)
C4 0.036(3) 0.0244(19) 0.039(2) -0.0043(17) 0.0026(19) -0.0026(18)
C3 0.043(3) 0.028(2) 0.056(3) -0.007(2) 0.008(2) 0.006(2)
C21 0.045(3) 0.032(2) 0.039(2) 0.0023(19) 0.004(2) -0.008(2)
C20 0.043(3) 0.030(2) 0.054(3) -0.001(2) 0.007(2) 0.009(2)
C2 0.042(3) 0.035(2) 0.057(3) -0.005(2) 0.016(2) 0.001(2)
C13 0.041(3) 0.0188(18) 0.041(2) -0.0010(17) 0.0055(19) 0.0049(17)
C18 0.058(3) 0.035(2) 0.038(2) 0.003(2) 0.000(2) -0.009(2)
C15 0.041(3) 0.031(2) 0.046(3) -0.005(2) 0.003(2) 0.002(2)
C22 0.048(3) 0.039(2) 0.041(2) -0.003(2) 0.007(2) -0.003(2)
C17 0.046(3) 0.024(2) 0.058(3) -0.006(2) -0.006(2) 0.006(2)
C19 0.051(3) 0.049(3) 0.047(3) -0.007(2) 0.020(2) -0.002(2)
C1 0.047(3) 0.034(2) 0.057(3) -0.008(2) 0.020(2) -0.002(2)
C16 0.038(3) 0.037(2) 0.048(3) -0.006(2) 0.007(2) -0.004(2)

loop_
_atom_type_symbol
_atom_type_description
_atom_type_scat_dispersion_real
_atom_type_scat_dispersion_imag
_atom_type_scat_source
C C 0.0033 0.0016 'International Tables Vol C Tables 4.2.6.8 and 6.1.1.4'
H H 0.0000 0.0000 'International Tables Vol C Tables 4.2.6.8 and 6.1.1.4'
F F 0.0171 0.0103 'International Tables Vol C Tables 4.2.6.8 and 6.1.1.4'
N N 0.0061 0.0033 'International Tables Vol C Tables 4.2.6.8 and 6.1.1.4'
O O 0.0106 0.0060 'International Tables Vol C Tables 4.2.6.8 and 6.1.1.4'
S S 0.1246 0.1234 'International Tables Vol C Tables 4.2.6.8 and 6.1.1.4'

loop_
_geom_angle_atom_site_label_1
_geom_angle_atom_site_label_2
_geom_angle_atom_site_label_3
_geom_angle
O3 S1 O2 118.7(2)
O3 S1 N1 108.46(19)
O2 S1 N1 107.9(2)
O3 S1 C4 110.3(2)
O2 S1 C4 108.3(2)
N1 S1 C4 101.87(19)
C10 N3 C14 123.0(4)
C10 N3 H6 119(3)
C14 N3 H6 117(3)
C10 N2 C9 126.3(4)
C10 N2 H5 114(3)
C9 N2 H5 120(3)
C8 N1 C15 114.2(3)
C8 N1 S1 113.8(3)
C15 N1 S1 116.8(3)
C22 O6 H7 107(3)
C7 C8 N1 121.0(4)
C7 C8 C9 125.3(4)
N1 C8 C9 113.6(4)
O1 C7 C8 121.9(4)
O1 C7 C5 118.6(4)
C8 C7 C5 119.5(4)
C13 C14 N3 119.7(4)
C13 C14 H14 120.2
N3 C14 H14 120.2
N3 C10 N2 119.8(4)
N3 C10 C11 118.2(4)
N2 C10 C11 122.1(4)
O4 C9 N2 120.5(4)
O4 C9 C8 123.6(4)
N2 C9 C8 115.9(4)
C11 C12 C13 120.3(4)
C11 C12 H12 119.9
C13 C12 H12 119.9
C6 C5 C4 117.0(4)
C6 C5 C7 119.8(4)
C4 C5 C7 123.1(4)
C12 C11 C10 119.4(4)
C12 C11 H11 120.3
C10 C11 H11 120.3
C5 C6 C1 120.7(4)
C5 C6 H4 119.7
C1 C6 H4 119.7
C3 C4 C5 122.9(4)
C3 C4 S1 121.5(4)
C5 C4 S1 115.5(3)
C4 C3 C2 118.3(5)
C4 C3 H3 120.9
C2 C3 H3 120.9
C20 C21 C16 120.1(4)
C20 C21 C22 122.0(4)
C16 C21 C22 117.9(4)
C19 C20 C21 117.8(4)
C19 C20 H15 121.1
C21 C20 H15 121.1
C1 C2 C3 121.3(5)
C1 C2 H2 119.3
C3 C2 H2 119.3
C14 C13 C12 119.4(4)
C14 C13 H13 120.3
C12 C13 H13 120.3
C19 C18 C17 117.3(5)
C19 C18 H18 121.4
C17 C18 H18 121.4
N1 C15 H8 109.5
N1 C15 H9 109.5
H8 C15 H9 109.5
N1 C15 H10 109.5
H8 C15 H10 109.5
H9 C15 H10 109.5
O5 C22 O6 125.0(5)
O5 C22 C21 122.5(5)
O6 C22 C21 112.4(4)
C16 C17 C18 121.0(4)
C16 C17 H17 119.5
C18 C17 H17 119.5
C18 C19 C20 124.2(5)
C18 C19 F1 118.6(5)
C20 C19 F1 117.2(5)
C2 C1 C6 119.8(5)
C2 C1 H1 120.1
C6 C1 H1 120.1
C17 C16 C21 119.7(5)
C17 C16 H16 120.1
C21 C16 H16 120.1

loop_
_geom_bond_atom_site_label_1
_geom_bond_atom_site_label_2
_geom_bond_distance
S1 O3 1.431(3)
S1 O2 1.431(4)
S1 N1 1.635(4)
S1 C4 1.766(5)
O1 C7 1.290(5)
N3 C10 1.344(6)
N3 C14 1.369(6)
N3 H6 0.89(5)
O4 C9 1.245(5)
N2 C10 1.365(5)
N2 C9 1.388(5)
N2 H5 0.88(5)
N1 C8 1.442(5)
N1 C15 1.477(6)
O6 C22 1.312(6)
O6 H7 1.19(6)
C8 C7 1.393(6)
C8 C9 1.449(6)
C7 C5 1.491(6)
C14 C13 1.347(6)
C14 H14 0.9300
C10 C11 1.404(6)
O5 C22 1.227(6)
C12 C11 1.373(6)
C12 C13 1.401(6)
C12 H12 0.9300
C5 C6 1.399(6)
C5 C4 1.405(6)
C11 H11 0.9300
C6 C1 1.400(7)
C6 H4 0.9300
F1 C19 1.382(6)
C4 C3 1.380(6)
C3 C2 1.384(7)
C3 H3 0.9300
C21 C20 1.380(7)
C21 C16 1.388(7)
C21 C22 1.514(7)
C20 C19 1.371(7)
C20 H15 0.9300
C2 C1 1.376(7)
C2 H2 0.9300
C13 H13 0.9300
C18 C19 1.356(7)
C18 C17 1.385(7)
C18 H18 0.9300
C15 H8 0.9600
C15 H9 0.9600
C15 H10 0.9600
C17 C16 1.377(7)
C17 H17 0.9300
C1 H1 0.9300
C16 H16 0.9300
